data_1557535
loop_
_publ_author_name
'Bohnenberger, Jan'
'Schmitt, Manuel'
'Feuerstein, Wolfram'
'Krummenacher, Ivo'
'Butschke, Burkhard'
'Czajka, Jakub'
'Malinowski, Przemys\/law J.'
'Breher, Frank'
'Krossing, Ingo'

_publ_section_title
;
 Completing the triad: synthesis and full characterization of homoleptic
 and heteroleptic carbonyl and nitrosyl complexes of the group VI metals
;
_journal_issue 14
_journal_name_full 'Chemical Science'
_journal_page_first 3592
_journal_page_last 3603
_journal_paper_doi 10.1039/C9SC06445A
_journal_volume 11
_journal_year 2020
_chemical_formula_moiety 'C16 Al F36 O4, C5 Mo N O6'
_chemical_formula_sum 'C21 Al F36 Mo N O10'
_chemical_formula_weight 1233.14
_space_group_crystal_system tetragonal
_space_group_IT_number 85
_space_group_name_Hall '-P 4a'
_space_group_name_H-M_alt 'P 4/n :2'
_audit_creation_method SHELXL-2016/6
_audit_update_record
;
2019-09-09 deposited with the CCDC.	2020-03-03 downloaded from the CCDC.
;
_cell_angle_alpha 90
_cell_angle_beta 90
_cell_angle_gamma 90
_cell_formula_units_Z 2
_cell_length_a 13.7152(3)
_cell_length_b 13.7152(3)
_cell_length_c 9.5418(3)
_cell_measurement_reflns_used 9982
_cell_measurement_temperature 100(2)
_cell_measurement_theta_max 66.213
_cell_measurement_theta_min 5.201
_cell_volume 1794.88(8)
_computing_cell_refinement 'SAINT V8.38A (1, 2016)'
_computing_data_collection 'APEX2 v2013..6-2'
_computing_data_reduction 'SAINT V8.38A (1, 2016)'
_computing_molecular_graphics 'SHELXL-2013 (Sheldrick, 2013)'
_computing_publication_material ShelXle-861
_computing_structure_refinement 'SHELXL-2016/6 (Sheldrick, 2016)'
_computing_structure_solution 'SHELXT 2014/5 (Sheldrick, 2014)'
_diffrn_ambient_temperature 100(2)
_diffrn_measured_fraction_theta_full 1.000
_diffrn_measured_fraction_theta_max 0.981
_diffrn_measurement_device_type 'Bruker Smart ApexII Quazar'
_diffrn_measurement_method 'omega and phi scans'
_diffrn_radiation_type MoK\a
_diffrn_radiation_wavelength 0.71073
_diffrn_reflns_av_R_equivalents 0.0225
_diffrn_reflns_av_unetI/netI 0.0155
_diffrn_reflns_Laue_measured_fraction_full 1.000
_diffrn_reflns_Laue_measured_fraction_max 0.981
_diffrn_reflns_limit_h_max 16
_diffrn_reflns_limit_h_min -19
_diffrn_reflns_limit_k_max 13
_diffrn_reflns_limit_k_min -21
_diffrn_reflns_limit_l_max 13
_diffrn_reflns_limit_l_min -11
_diffrn_reflns_number 22133
_diffrn_reflns_point_group_measured_fraction_full 1.000
_diffrn_reflns_point_group_measured_fraction_max 0.981
_diffrn_reflns_theta_full 25.242
_diffrn_reflns_theta_max 33.106
_diffrn_reflns_theta_min 1.485
_diffrn_source 'INCOATEC Mo Microsource'
_exptl_absorpt_coefficient_mu 0.632
_exptl_absorpt_correction_T_max 0.7465
_exptl_absorpt_correction_T_min 0.6925
_exptl_absorpt_correction_type multi-scan
_exptl_absorpt_process_details SADABS-2016/2
_exptl_crystal_colour orange
_exptl_crystal_density_diffrn 2.282
_exptl_crystal_description block
_exptl_crystal_F_000 1184
_exptl_crystal_size_max 0.15
_exptl_crystal_size_mid 0.1
_exptl_crystal_size_min 0.1
_refine_diff_density_max 0.572
_refine_diff_density_min -0.704
_refine_diff_density_rms 0.056
_refine_ls_extinction_method none
_refine_ls_goodness_of_fit_ref 1.029
_refine_ls_hydrogen_treatment undef
_refine_ls_matrix_type full
_refine_ls_number_parameters 163
_refine_ls_number_reflns 3368
_refine_ls_number_restraints 0
_refine_ls_restrained_S_all 1.029
_refine_ls_R_factor_all 0.0242
_refine_ls_R_factor_gt 0.0226
_refine_ls_shift/su_max 0.000
_refine_ls_shift/su_mean 0.000
_refine_ls_structure_factor_coef Fsqd
_refine_ls_weighting_details 'w=1/[\s^2^(Fo^2^)+(0.0310P)^2^+0.4941P] where P=(Fo^2^+2Fc^2^)/3'
_refine_ls_weighting_scheme calc
_refine_ls_wR_factor_gt 0.0555
_refine_ls_wR_factor_ref 0.0565
_reflns_Friedel_coverage 0.000
_reflns_number_gt 3214
_reflns_number_total 3368
_reflns_threshold_expression 'I > 2\s(I)'
_cod_data_source_file c9sc06445a2.cif
_cod_data_source_block p4n_a_CCDC2
_cod_depositor_comments
;Adding full bibliography for 1557531--1557542.cif.

 Adding full bibliography for 1557531--1557542.cif.
;
_cod_original_cell_volume 1794.88(10)
_cod_original_sg_symbol_H-M 'P 4/n'
_cod_database_code 1557535
_shelx_shelxl_version_number 2016/6
_shelx_space_group_comment
;
The symmetry employed for this shelxl refinement is uniquely defined
by the following loop, which should always be used as a source of
symmetry information in preference to the above space-group names.
They are only intended as comments.
;

loop_
_space_group_symop_operation_xyz
'x, y, z'
'-x+1/2, -y+1/2, z'
'-y+1/2, x, z'
'y, -x+1/2, z'
'-x, -y, -z'
'x-1/2, y-1/2, -z'
'y-1/2, -x, -z'
'-y, x-1/2, -z'

loop_
_atom_site_label
_atom_site_type_symbol
_atom_site_fract_x
_atom_site_fract_y
_atom_site_fract_z
_atom_site_U_iso_or_equiv
_atom_site_adp_type
_atom_site_occupancy
_atom_site_site_symmetry_order
_atom_site_calc_flag
_atom_site_refinement_flags_posn
_atom_site_refinement_flags_adp
_atom_site_refinement_flags_occupancy
_atom_site_disorder_assembly
_atom_site_disorder_group
O1_1 O 0.68486(6) 0.33202(6) 0.10124(10) 0.01646(16) Uani 1 1 d . . . . .
C1_1 C 0.68712(9) 0.41628(8) 0.17460(13) 0.01495(19) Uani 1 1 d . . . . .
C2_1 C 0.58333(9) 0.43368(9) 0.23676(14) 0.0201(2) Uani 1 1 d . . . . .
F1_1 F 0.52207(6) 0.46509(7) 0.13834(10) 0.02754(19) Uani 1 1 d . . . . .
F2_1 F 0.58323(7) 0.49961(7) 0.34004(10) 0.02816(18) Uani 1 1 d . . . . .
F3_1 F 0.54640(7) 0.35116(7) 0.28811(10) 0.0299(2) Uani 1 1 d . . . . .
C3_1 C 0.76130(10) 0.41026(10) 0.29717(14) 0.0224(3) Uani 1 1 d . . . . .
F4_1 F 0.84442(7) 0.37027(8) 0.25397(11) 0.0316(2) Uani 1 1 d . . . . .
F5_1 F 0.72689(8) 0.35590(8) 0.40133(10) 0.0337(2) Uani 1 1 d . . . . .
F6_1 F 0.78316(7) 0.49842(8) 0.35130(10) 0.0307(2) Uani 1 1 d . . . . .
C4_1 C 0.71429(10) 0.50397(10) 0.07877(16) 0.0208(2) Uani 1 1 d . . . . .
F7_1 F 0.81009(7) 0.50756(7) 0.05698(11) 0.0290(2) Uani 1 1 d . . . . .
F8_1 F 0.68776(8) 0.58935(6) 0.13497(10) 0.0304(2) Uani 1 1 d . . . . .
F9_1 F 0.67128(7) 0.49644(7) -0.04561(9) 0.0305(2) Uani 1 1 d . . . . .
Mo1 Mo 0.250000 0.250000 0.37105(2) 0.01768(5) Uani 1 4 d S T P . .
N1 N 0.250000 0.250000 0.1564(3) 0.0273(4) Uani 1 4 d S T P . .
Al1 Al 0.750000 0.250000 0.000000 0.01234(11) Uani 1 4 d S T P . .
O1 O 0.250000 0.250000 0.7085(2) 0.0275(4) Uani 1 4 d S T P . .
C1 C 0.250000 0.250000 0.5909(3) 0.0188(4) Uani 1 4 d S T P . .
O2 O 0.34931(9) 0.46233(8) 0.37103(11) 0.0270(2) Uani 1 1 d . . . . .
C2 C 0.31435(10) 0.38810(10) 0.37123(13) 0.0196(2) Uani 1 1 d . . . . .
O3 O 0.250000 0.250000 0.0380(2) 0.0301(4) Uani 1 4 d S T P . .

loop_
_atom_site_aniso_label
_atom_site_aniso_U_11
_atom_site_aniso_U_22
_atom_site_aniso_U_33
_atom_site_aniso_U_23
_atom_site_aniso_U_13
_atom_site_aniso_U_12
O1_1 0.0156(4) 0.0138(3) 0.0199(4) -0.0033(3) 0.0018(3) 0.0013(3)
C1_1 0.0147(4) 0.0142(4) 0.0160(5) -0.0009(4) -0.0002(4) 0.0021(4)
C2_1 0.0181(5) 0.0202(5) 0.0220(6) -0.0028(4) 0.0017(4) 0.0024(4)
F1_1 0.0179(4) 0.0323(5) 0.0324(5) -0.0053(4) -0.0059(3) 0.0091(3)
F2_1 0.0258(4) 0.0311(4) 0.0275(4) -0.0127(4) 0.0035(3) 0.0061(3)
F3_1 0.0265(4) 0.0266(4) 0.0368(5) 0.0006(4) 0.0135(4) -0.0023(3)
C3_1 0.0220(6) 0.0235(5) 0.0217(6) -0.0033(4) -0.0056(5) 0.0037(5)
F4_1 0.0197(4) 0.0384(5) 0.0369(5) -0.0091(4) -0.0091(4) 0.0111(3)
F5_1 0.0419(6) 0.0370(5) 0.0222(4) 0.0082(4) -0.0055(4) 0.0058(4)
F6_1 0.0284(4) 0.0323(5) 0.0313(5) -0.0133(4) -0.0082(4) 0.0002(3)
C4_1 0.0244(5) 0.0151(5) 0.0228(6) 0.0001(4) 0.0017(5) -0.0008(4)
F7_1 0.0249(4) 0.0246(4) 0.0374(5) -0.0030(4) 0.0079(4) -0.0080(3)
F8_1 0.0395(5) 0.0127(3) 0.0391(6) -0.0020(3) 0.0044(4) 0.0033(3)
F9_1 0.0406(5) 0.0303(4) 0.0206(4) 0.0070(4) -0.0046(4) -0.0004(4)
Mo1 0.01786(6) 0.01786(6) 0.01734(9) 0.000 0.000 0.000
N1 0.0238(6) 0.0238(6) 0.0342(12) 0.000 0.000 0.000
Al1 0.01143(14) 0.01143(14) 0.0142(3) 0.000 0.000 0.000
O1 0.0314(6) 0.0314(6) 0.0196(8) 0.000 0.000 0.000
C1 0.0163(5) 0.0163(5) 0.0238(10) 0.000 0.000 0.000
O2 0.0297(5) 0.0228(5) 0.0284(6) 0.0013(4) 0.0020(4) -0.0034(4)
C2 0.0190(5) 0.0236(6) 0.0162(6) 0.0009(4) 0.0013(4) 0.0024(5)
O3 0.0368(6) 0.0368(6) 0.0165(8) 0.000 0.000 0.000

loop_
_atom_type_symbol
_atom_type_description
_atom_type_scat_dispersion_real
_atom_type_scat_dispersion_imag
_atom_type_scat_source
C C 0.0033 0.0016 'International Tables Vol C Tables 4.2.6.8 and 6.1.1.4'
N N 0.0061 0.0033 'International Tables Vol C Tables 4.2.6.8 and 6.1.1.4'
O O 0.0106 0.0060 'International Tables Vol C Tables 4.2.6.8 and 6.1.1.4'
F F 0.0171 0.0103 'International Tables Vol C Tables 4.2.6.8 and 6.1.1.4'
Al Al 0.0645 0.0514 'International Tables Vol C Tables 4.2.6.8 and 6.1.1.4'
Mo Mo -1.6832 0.6857 'International Tables Vol C Tables 4.2.6.8 and 6.1.1.4'

loop_
_geom_angle_atom_site_label_1
_geom_angle_atom_site_label_2
_geom_angle_atom_site_label_3
_geom_angle
_geom_angle_site_symmetry_1
_geom_angle_site_symmetry_3
_geom_angle_publ_flag
C1_1 O1_1 Al1 146.39(8) . . ?
O1_1 C1_1 C3_1 111.09(10) . . ?
O1_1 C1_1 C4_1 111.23(10) . . ?
C3_1 C1_1 C4_1 109.08(10) . . ?
O1_1 C1_1 C2_1 107.86(10) . . ?
C3_1 C1_1 C2_1 108.64(10) . . ?
C4_1 C1_1 C2_1 108.88(10) . . ?
F1_1 C2_1 F3_1 107.10(11) . . ?
F1_1 C2_1 F2_1 107.48(10) . . ?
F3_1 C2_1 F2_1 107.63(11) . . ?
F1_1 C2_1 C1_1 110.91(11) . . ?
F3_1 C2_1 C1_1 110.87(10) . . ?
F2_1 C2_1 C1_1 112.61(11) . . ?
F5_1 C3_1 F4_1 107.75(11) . . ?
F5_1 C3_1 F6_1 107.19(11) . . ?
F4_1 C3_1 F6_1 107.32(12) . . ?
F5_1 C3_1 C1_1 111.13(11) . . ?
F4_1 C3_1 C1_1 110.49(11) . . ?
F6_1 C3_1 C1_1 112.74(10) . . ?
F9_1 C4_1 F7_1 107.55(13) . . ?
F9_1 C4_1 F8_1 107.76(11) . . ?
F7_1 C4_1 F8_1 107.37(12) . . ?
F9_1 C4_1 C1_1 111.00(11) . . ?
F7_1 C4_1 C1_1 110.90(11) . . ?
F8_1 C4_1 C1_1 112.07(12) . . ?
N1 Mo1 C2 90.04(4) . 2 ?
N1 Mo1 C2 90.04(4) . 4 ?
C2 Mo1 C2 90.0 2 4 ?
N1 Mo1 C2 90.04(4) . 3 ?
C2 Mo1 C2 90.0 2 3 ?
C2 Mo1 C2 179.91(7) 4 3 ?
N1 Mo1 C2 90.05(4) . . ?
C2 Mo1 C2 179.91(7) 2 . ?
C2 Mo1 C2 90.0 4 . ?
C2 Mo1 C2 90.0 3 . ?
N1 Mo1 C1 180.0 . . ?
C2 Mo1 C1 89.96(4) 2 . ?
C2 Mo1 C1 89.96(4) 4 . ?
C2 Mo1 C1 89.96(4) 3 . ?
C2 Mo1 C1 89.95(4) . . ?
O3 N1 Mo1 180.0 . . ?
O1_1 Al1 O1_1 112.16(6) 8_655 7_665 ?
O1_1 Al1 O1_1 108.14(3) 8_655 2_655 ?
O1_1 Al1 O1_1 108.14(3) 7_665 2_655 ?
O1_1 Al1 O1_1 108.15(3) 8_655 . ?
O1_1 Al1 O1_1 108.14(3) 7_665 . ?
O1_1 Al1 O1_1 112.16(6) 2_655 . ?
O1 C1 Mo1 180.0 . . ?
O2 C2 Mo1 179.73(14) . . ?

loop_
_geom_bond_atom_site_label_1
_geom_bond_atom_site_label_2
_geom_bond_distance
_geom_bond_site_symmetry_2
_geom_bond_publ_flag
O1_1 C1_1 1.3514(14) . ?
O1_1 Al1 1.7312(9) . ?
C1_1 C3_1 1.5524(18) . ?
C1_1 C4_1 1.5561(18) . ?
C1_1 C2_1 1.5605(17) . ?
C2_1 F1_1 1.3316(16) . ?
C2_1 F3_1 1.3332(16) . ?
C2_1 F2_1 1.3375(15) . ?
C3_1 F5_1 1.3290(17) . ?
C3_1 F4_1 1.3305(16) . ?
C3_1 F6_1 1.3486(16) . ?
C4_1 F9_1 1.3293(17) . ?
C4_1 F7_1 1.3311(17) . ?
C4_1 F8_1 1.3383(16) . ?
Mo1 N1 2.049(3) . ?
Mo1 C2 2.0896(14) 2 ?
Mo1 C2 2.0896(14) 4 ?
Mo1 C2 2.0896(14) 3 ?
Mo1 C2 2.0897(14) . ?
Mo1 C1 2.098(2) . ?
N1 O3 1.129(3) . ?
O1 C1 1.122(3) . ?
O2 C2 1.1252(18) . ?

loop_
_geom_torsion_atom_site_label_1
_geom_torsion_atom_site_label_2
_geom_torsion_atom_site_label_3
_geom_torsion_atom_site_label_4
_geom_torsion
_geom_torsion_site_symmetry_1
_geom_torsion_site_symmetry_2
_geom_torsion_site_symmetry_3
_geom_torsion_site_symmetry_4
_geom_torsion_publ_flag
Al1 O1_1 C1_1 C3_1 -60.79(19) . . . . ?
Al1 O1_1 C1_1 C4_1 60.92(18) . . . . ?
Al1 O1_1 C1_1 C2_1 -179.75(12) . . . . ?
O1_1 C1_1 C2_1 F1_1 -76.16(13) . . . . ?
C3_1 C1_1 C2_1 F1_1 163.33(10) . . . . ?
C4_1 C1_1 C2_1 F1_1 44.65(14) . . . . ?
O1_1 C1_1 C2_1 F3_1 42.70(14) . . . . ?
C3_1 C1_1 C2_1 F3_1 -77.81(13) . . . . ?
C4_1 C1_1 C2_1 F3_1 163.51(11) . . . . ?
O1_1 C1_1 C2_1 F2_1 163.35(11) . . . . ?
C3_1 C1_1 C2_1 F2_1 42.84(14) . . . . ?
C4_1 C1_1 C2_1 F2_1 -75.84(13) . . . . ?
O1_1 C1_1 C3_1 F5_1 -74.66(13) . . . . ?
C4_1 C1_1 C3_1 F5_1 162.38(11) . . . . ?
C2_1 C1_1 C3_1 F5_1 43.83(14) . . . . ?
O1_1 C1_1 C3_1 F4_1 44.89(15) . . . . ?
C4_1 C1_1 C3_1 F4_1 -78.06(13) . . . . ?
C2_1 C1_1 C3_1 F4_1 163.38(11) . . . . ?
O1_1 C1_1 C3_1 F6_1 164.97(11) . . . . ?
C4_1 C1_1 C3_1 F6_1 42.02(15) . . . . ?
C2_1 C1_1 C3_1 F6_1 -76.54(14) . . . . ?
O1_1 C1_1 C4_1 F9_1 39.79(15) . . . . ?
C3_1 C1_1 C4_1 F9_1 162.66(11) . . . . ?
C2_1 C1_1 C4_1 F9_1 -78.94(13) . . . . ?
O1_1 C1_1 C4_1 F7_1 -79.70(14) . . . . ?
C3_1 C1_1 C4_1 F7_1 43.17(15) . . . . ?
C2_1 C1_1 C4_1 F7_1 161.58(11) . . . . ?
O1_1 C1_1 C4_1 F8_1 160.33(11) . . . . ?
C3_1 C1_1 C4_1 F8_1 -76.80(13) . . . . ?
C2_1 C1_1 C4_1 F8_1 41.61(14) . . . . ?
C1_1 O1_1 Al1 O1_1 -157.49(17) . . . 8_655 ?
C1_1 O1_1 Al1 O1_1 -35.81(13) . . . 7_665 ?
C1_1 O1_1 Al1 O1_1 83.35(15) . . . 2_655 ?
